data_2016446
loop_
_publ_author_name
'Dominik Cin\<ci\'c'
'Branko Kaitner'

_publ_section_title
;
 Hydrogen-bonding motifs in 3-carboxyanilinium bromide and iodide
;
_journal_coeditor_code LN3083
_journal_issue 2
_journal_name_full 'Acta Crystallographica Section C'
_journal_page_first o101
_journal_page_last o104
_journal_paper_doi 10.1107/S0108270108001078
_journal_volume 64
_journal_year 2008
_chemical_formula_iupac 'C7 H8 N O2 +, I -'
_chemical_formula_moiety 'C7 H8 N O2 +, I -'
_chemical_formula_sum 'C7 H8 I N O2'
_chemical_formula_weight 265.04
_chemical_melting_point 544
_chemical_name_systematic
;
3-carboxyanilinium iodide
;
_space_group_IT_number 56
_symmetry_cell_setting orthorhombic
_symmetry_space_group_name_Hall '-P 2ab 2ac'
_symmetry_space_group_name_H-M 'P c c n'
_atom_sites_solution_hydrogens geom
_atom_sites_solution_primary direct
_atom_sites_solution_secondary difmap
_audit_creation_method SHELXL-97
_cell_angle_alpha 90.00
_cell_angle_beta 90.00
_cell_angle_gamma 90.00
_cell_formula_units_Z 8
_cell_length_a 11.1815(6)
_cell_length_b 23.1582(8)
_cell_length_c 6.9066(4)
_cell_measurement_reflns_used 6208
_cell_measurement_temperature 295
_cell_measurement_theta_max 35
_cell_measurement_theta_min 4
_cell_volume 1788.42(15)
_computing_cell_refinement
;
CrysAlis RED (Oxford Diffraction, 2003)
;
_computing_data_collection
;
CrysAlis CCD (Oxford Diffraction, 2003)
;
_computing_data_reduction
;
CrysAlis RED (Oxford Diffraction, 2003)
;
_computing_molecular_graphics 'ORTEP-3 (Farrugia, 1997)'
_computing_publication_material
;
WinGX (Farrugia, 1999), PARST97 (Nardelli, 1995),
Mercury (Macrae <i>et al.</i>,  2006) and POVRay (Persistence of Vision
Pty, 2004)
;
_computing_structure_refinement 'SHELXL97 (Sheldrick, 2008)'
_computing_structure_solution 'SHELXS97 (Sheldrick, 2008)'
_diffrn_ambient_temperature 295
_diffrn_measured_fraction_theta_full 0.995
_diffrn_measured_fraction_theta_max 0.995
_diffrn_measurement_device_type
;
Oxford Diffraction Xcalibur CCD
diffractometer
;
_diffrn_measurement_method 'omega scan'
_diffrn_radiation_monochromator graphite
_diffrn_radiation_source 'fine-focus sealed tube'
_diffrn_radiation_type MoK\a
_diffrn_radiation_wavelength 0.71073
_diffrn_reflns_av_R_equivalents 0.0276
_diffrn_reflns_av_sigmaI/netI 0.0119
_diffrn_reflns_limit_h_max 14
_diffrn_reflns_limit_h_min -14
_diffrn_reflns_limit_k_max 29
_diffrn_reflns_limit_k_min -29
_diffrn_reflns_limit_l_max 8
_diffrn_reflns_limit_l_min -8
_diffrn_reflns_number 17853
_diffrn_reflns_theta_full 27.00
_diffrn_reflns_theta_max 27.00
_diffrn_reflns_theta_min 3.89
_diffrn_standards_decay_% 0
_diffrn_standards_number 0
_exptl_absorpt_coefficient_mu 3.534
_exptl_absorpt_correction_T_max 0.92290
_exptl_absorpt_correction_T_min 0.38697
_exptl_absorpt_correction_type analytical
_exptl_absorpt_process_details '(Alcock, 1970)'
_exptl_crystal_colour colourless
_exptl_crystal_density_diffrn 1.969
_exptl_crystal_density_method 'not measured'
_exptl_crystal_description prism
_exptl_crystal_F_000 1008
_exptl_crystal_size_max 0.53
_exptl_crystal_size_mid 0.11
_exptl_crystal_size_min 0.04
_refine_diff_density_max 1.338
_refine_diff_density_min -0.730
_refine_ls_extinction_coef 0.0044(3)
_refine_ls_extinction_expression Fc^*^=kFc[1+0.001xFc^2^\l^3^/sin(2\q)]^-1/4^
_refine_ls_extinction_method SHELXL97
_refine_ls_goodness_of_fit_ref 1.248
_refine_ls_hydrogen_treatment mixed
_refine_ls_matrix_type full
_refine_ls_number_parameters 114
_refine_ls_number_reflns 1944
_refine_ls_number_restraints 0
_refine_ls_restrained_S_all 1.248
_refine_ls_R_factor_all 0.0382
_refine_ls_R_factor_gt 0.0301
_refine_ls_shift/su_max 0.005
_refine_ls_shift/su_mean 0.000
_refine_ls_structure_factor_coef Fsqd
_refine_ls_weighting_details 'calc w=1/[\s^2^(Fo^2^)+(0.0322P)^2^+2.7111P] where P=(Fo^2^+2Fc^2^)/3'
_refine_ls_weighting_scheme calc
_refine_ls_wR_factor_gt 0.0714
_refine_ls_wR_factor_ref 0.0783
_reflns_number_gt 1544
_reflns_number_total 1944
_reflns_threshold_expression 'I > 2\s(I)'
_cod_data_source_file ln3083.cif
_cod_data_source_block II
_cod_database_code 2016446
_cod_database_fobs_code 2016446

loop_
_symmetry_equiv_pos_as_xyz
'x, y, z'
'-x+1/2, -y+1/2, z'
'x+1/2, -y, -z+1/2'
'-x, y+1/2, -z+1/2'
'-x, -y, -z'
'x-1/2, y-1/2, -z'
'-x-1/2, y, z-1/2'
'x, -y-1/2, z-1/2'

loop_
_atom_site_type_symbol
_atom_site_label
_atom_site_fract_x
_atom_site_fract_y
_atom_site_fract_z
_atom_site_U_iso_or_equiv
_atom_site_adp_type
_atom_site_calc_flag
_atom_site_refinement_flags
_atom_site_occupancy
I I1 0.40802(2) 0.690576(10) 0.81691(4) 0.04177(13) Uani d . 1
O O1A 0.4286(3) 0.54631(14) 0.7787(7) 0.0744(12) Uani d . 1
O O1B 0.2314(3) 0.54127(13) 0.7827(6) 0.0659(10) Uani d . 1
N N31 0.5934(3) 0.35032(16) 0.6822(6) 0.0391(7) Uani d . 1
C C1 0.3445(3) 0.45514(16) 0.7357(6) 0.0379(8) Uani d . 1
C C2 0.4586(3) 0.43255(16) 0.7217(5) 0.0384(8) Uani d . 1
H H2 0.5252 0.4565 0.7306 0.046 Uiso calc R 1
C C3 0.4722(3) 0.37411(15) 0.6943(5) 0.0347(8) Uani d . 1
C C4 0.3756(4) 0.33741(17) 0.6809(6) 0.0457(9) Uani d . 1
H H4 0.3868 0.2979 0.6639 0.055 Uiso calc R 1
C C5 0.2618(4) 0.36028(18) 0.6930(6) 0.0488(10) Uani d . 1
H H5 0.1956 0.3362 0.6820 0.059 Uiso calc R 1
C C6 0.2459(4) 0.41898(18) 0.7216(6) 0.0471(9) Uani d . 1
H H6 0.1691 0.4342 0.7315 0.056 Uiso calc R 1
C C7 0.3273(4) 0.51818(17) 0.7669(7) 0.0463(9) Uani d . 1
H H1A 0.4250 0.5851 0.7841 0.11(2) Uiso d . 1
H H31A 0.615(6) 0.331(3) 0.775(11) 0.09(2) Uiso d . 1
H H31B 0.637(5) 0.381(2) 0.684(6) 0.054(14) Uiso d . 1
H H31C 0.601(5) 0.327(3) 0.574(10) 0.081(19) Uiso d . 1

loop_
_atom_site_aniso_label
_atom_site_aniso_U_11
_atom_site_aniso_U_22
_atom_site_aniso_U_33
_atom_site_aniso_U_12
_atom_site_aniso_U_13
_atom_site_aniso_U_23
I1 0.04611(19) 0.03067(16) 0.04853(19) 0.00100(9) -0.00021(11) -0.00138(10)
O1A 0.0431(18) 0.0313(16) 0.149(4) 0.0016(13) 0.002(2) -0.014(2)
O1B 0.0375(16) 0.0435(16) 0.117(3) 0.0118(13) 0.0031(18) -0.0095(18)
N31 0.0333(16) 0.0300(16) 0.054(2) 0.0058(13) -0.0003(15) -0.0030(15)
C1 0.0310(18) 0.0375(18) 0.045(2) 0.0013(15) 0.0026(16) -0.0011(15)
C2 0.0324(17) 0.0356(18) 0.047(2) -0.0009(15) 0.0000(16) 0.0002(15)
C3 0.0326(18) 0.0298(16) 0.042(2) 0.0021(14) 0.0016(15) 0.0002(14)
C4 0.047(2) 0.0324(18) 0.058(3) -0.0038(16) -0.0025(18) -0.0032(17)
C5 0.0353(19) 0.042(2) 0.069(3) -0.0100(17) -0.0015(19) -0.0025(19)
C6 0.0305(18) 0.055(2) 0.056(2) 0.0024(17) 0.0007(17) 0.0007(19)
C7 0.039(2) 0.0376(19) 0.062(3) 0.0020(16) 0.0008(19) -0.0002(17)

loop_
_atom_type_symbol
_atom_type_description
_atom_type_scat_dispersion_real
_atom_type_scat_dispersion_imag
_atom_type_scat_source
C C 0.0033 0.0016 'International Tables Vol C Tables 4.2.6.8 and 6.1.1.4'
H H 0.0000 0.0000 'International Tables Vol C Tables 4.2.6.8 and 6.1.1.4'
N N 0.0061 0.0033 'International Tables Vol C Tables 4.2.6.8 and 6.1.1.4'
O O 0.0106 0.0060 'International Tables Vol C Tables 4.2.6.8 and 6.1.1.4'
I I -0.4742 1.8119 'International Tables Vol C Tables 4.2.6.8 and 6.1.1.4'

loop_
_geom_angle_atom_site_label_1
_geom_angle_atom_site_label_2
_geom_angle_atom_site_label_3
_geom_angle
C7 O1A H1A 117.4
C3 N31 H31A 116(5)
C3 N31 H31B 103(3)
H31A N31 H31B 105(6)
C3 N31 H31C 111(3)
H31A N31 H31C 107(7)
H31B N31 H31C 116(5)
C2 C1 C6 120.0(4)
C2 C1 C7 120.0(3)
C6 C1 C7 119.9(3)
C3 C2 C1 118.9(4)
C3 C2 H2 120.5
C1 C2 H2 120.5
C2 C3 C4 122.0(4)
C2 C3 N31 118.7(3)
C4 C3 N31 119.3(3)
C3 C4 C5 118.8(4)
C3 C4 H4 120.6
C5 C4 H4 120.6
C4 C5 C6 120.3(4)
C4 C5 H5 119.9
C6 C5 H5 119.9
C5 C6 C1 120.0(4)
C5 C6 H6 120.0
C1 C6 H6 120.0
O1B C7 O1A 123.0(4)
O1B C7 C1 124.4(4)
O1A C7 C1 112.6(3)

loop_
_geom_bond_atom_site_label_1
_geom_bond_atom_site_label_2
_geom_bond_distance
O1A C7 1.309(5)
O1A H1A 0.900
O1B C7 1.202(5)
N31 C3 1.465(5)
N31 H31A 0.82(8)
N31 H31B 0.86(6)
N31 H31C 0.93(7)
C1 C2 1.383(5)
C1 C6 1.388(6)
C1 C7 1.488(5)
C2 C3 1.375(5)
C2 H2 0.9300
C3 C4 1.378(5)
C4 C5 1.380(6)
C4 H4 0.9300
C5 C6 1.385(6)
C5 H5 0.9300
C6 H6 0.9300

loop_
_geom_hbond_atom_site_label_D
_geom_hbond_atom_site_label_H
_geom_hbond_atom_site_label_A
_geom_hbond_site_symmetry_A
_geom_hbond_distance_DH
_geom_hbond_distance_HA
_geom_hbond_distance_DA
_geom_hbond_angle_DHA
_geom_hbond_publ_flag
O1A H1A I1 . 0.90 2.46 3.359(3) 176 yes
N31 H31A I1 5_667 0.82(7) 2.87(7) 3.587(4) 147(6) yes
N31 H31B O1B 3_566 0.86(6) 2.10(6) 2.957(5) 173(5) yes
N31 H31C I1 5_666 0.93(7) 2.73(7) 3.575(4) 151(6) yes

loop_
_cod_related_entry_id
_cod_related_entry_database
_cod_related_entry_code
1 ChemSpider 26231241
